data_7122197
loop_
_publ_author_name
'Yang, Xiaoming'
'Lin, Xinyu'
'Yang, Li'
'Zhang, Tonglai'

_publ_section_title
;
 A novel method to synthesize stable nitrogen-rich polynitrobenzenes with
 \p-stacking for high-energy-density energetic materials.
;
_journal_issue 73
_journal_name_full 'Chemical communications (Cambridge, England)'
_journal_page_first 10296
_journal_page_last 10299
_journal_paper_doi 10.1039/c8cc05413d
_journal_volume 54
_journal_year 2018
_chemical_formula_moiety 'C12 N18 O8'
_chemical_formula_sum 'C12 N18 O8'
_chemical_formula_weight 524.30
_space_group_crystal_system orthorhombic
_space_group_IT_number 61
_space_group_name_Hall '-P 2ac 2ab'
_space_group_name_H-M_alt 'P b c a'
_symmetry_space_group_name_Hall '-P 2ac 2ab'
_symmetry_space_group_name_H-M 'P b c a'
_atom_sites_solution_primary direct
_audit_creation_date 2016-06-13
_audit_creation_method
;
Olex2 1.2
(compiled 2017.03.28 svn.r3405 for OlexSys, GUI svn.r5337)
;
_audit_update_record
;
2018-06-18 deposited with the CCDC.
2018-08-14 downloaded from the CCDC.
;
_cell_angle_alpha 90
_cell_angle_beta 90
_cell_angle_gamma 90
_cell_formula_units_Z 8
_cell_length_a 9.3869(19)
_cell_length_b 15.742(3)
_cell_length_c 25.114(5)
_cell_measurement_reflns_used 10615
_cell_measurement_temperature 153(2)
_cell_measurement_theta_max 27.4816
_cell_measurement_theta_min 2.0747
_cell_volume 3711.1(13)
_computing_molecular_graphics 'Olex2 (Dolomanov et al., 2009)'
_computing_publication_material 'Olex2 (Dolomanov et al., 2009)'
_computing_structure_refinement 'XL (Sheldrick, 2008)'
_computing_structure_solution 'ShelXS (Sheldrick, 2008)'
_diffrn_ambient_temperature 153.15
_diffrn_measured_fraction_theta_full 0.992
_diffrn_measured_fraction_theta_max 0.992
_diffrn_measurement_device_type 'multiwire proportional'
_diffrn_measurement_method 'phi and omega scans'
_diffrn_radiation_monochromator graphite
_diffrn_radiation_type MoK\a
_diffrn_radiation_wavelength 0.71073
_diffrn_reflns_av_R_equivalents 0.0752
_diffrn_reflns_av_unetI/netI 0.0696
_diffrn_reflns_Laue_measured_fraction_full 0.992
_diffrn_reflns_Laue_measured_fraction_max 0.992
_diffrn_reflns_limit_h_max 10
_diffrn_reflns_limit_h_min -11
_diffrn_reflns_limit_k_max 18
_diffrn_reflns_limit_k_min -14
_diffrn_reflns_limit_l_max 20
_diffrn_reflns_limit_l_min -29
_diffrn_reflns_number 11768
_diffrn_reflns_point_group_measured_fraction_full 0.992
_diffrn_reflns_point_group_measured_fraction_max 0.992
_diffrn_reflns_theta_full 24.998
_diffrn_reflns_theta_max 24.998
_diffrn_reflns_theta_min 2.653
_exptl_absorpt_coefficient_mu 0.162
_exptl_absorpt_correction_T_max 1.0000
_exptl_absorpt_correction_T_min 0.6435
_exptl_absorpt_correction_type multi-scan
_exptl_absorpt_process_details 'CrystalClear (Rigaku Inc., 2008)'
_exptl_crystal_colour colorless
_exptl_crystal_density_diffrn 1.877
_exptl_crystal_description plate
_exptl_crystal_F_000 2096
_exptl_crystal_size_max 0.18
_exptl_crystal_size_mid 0.16
_exptl_crystal_size_min 0.02
_refine_diff_density_max 0.316
_refine_diff_density_min -0.405
_refine_diff_density_rms 0.075
_refine_ls_extinction_method none
_refine_ls_goodness_of_fit_ref 1.284
_refine_ls_hydrogen_treatment undef
_refine_ls_matrix_type full
_refine_ls_number_parameters 343
_refine_ls_number_reflns 3240
_refine_ls_number_restraints 0
_refine_ls_restrained_S_all 1.284
_refine_ls_R_factor_all 0.1278
_refine_ls_R_factor_gt 0.1082
_refine_ls_shift/su_max 0.000
_refine_ls_shift/su_mean 0.000
_refine_ls_structure_factor_coef Fsqd
_refine_ls_weighting_details 'w=1/[\s^2^(Fo^2^)+(0.0217P)^2^+14.4090P] where P=(Fo^2^+2Fc^2^)/3'
_refine_ls_weighting_scheme calc
_refine_ls_wR_factor_gt 0.1811
_refine_ls_wR_factor_ref 0.1893
_reflns_Friedel_coverage 0.000
_reflns_number_gt 2781
_reflns_number_total 3240
_reflns_threshold_expression 'I > 2\s(I)'
_cod_data_source_file c8cc05413d2.cif
_cod_data_source_block bwn17120
_cod_depositor_comments 'Adding full bibliography for 7122196--7122197.cif.'
_cod_database_code 7122197
_shelx_shelxl_version_number 2014/7
_shelx_space_group_comment
;
The symmetry employed for this shelxl refinement is uniquely defined
by the following loop, which should always be used as a source of
symmetry information in preference to the above space-group names.
They are only intended as comments.
;
_shelx_estimated_absorpt_t_max 0.997
_shelx_estimated_absorpt_t_min 0.971
_olex2_refinement_description
;
;
_olex2_submission_special_instructions 'No special instructions were received'

loop_
_space_group_symop_operation_xyz
'x, y, z'
'-x+1/2, -y, z+1/2'
'-x, y+1/2, -z+1/2'
'x+1/2, -y+1/2, -z'
'-x, -y, -z'
'x-1/2, y, -z-1/2'
'x, -y-1/2, z-1/2'
'-x-1/2, y-1/2, z'

loop_
_atom_site_label
_atom_site_type_symbol
_atom_site_fract_x
_atom_site_fract_y
_atom_site_fract_z
_atom_site_U_iso_or_equiv
_atom_site_adp_type
_atom_site_occupancy
_atom_site_site_symmetry_order
_atom_site_calc_flag
O1 O 1.2682(4) 0.6059(3) 0.54990(18) 0.0414(11) Uani 1 1 d
O2 O 1.2204(4) 0.7351(3) 0.52755(18) 0.0415(11) Uani 1 1 d
O3 O 0.9209(5) 0.5107(3) 0.38171(17) 0.0450(12) Uani 1 1 d
O4 O 0.7123(5) 0.5667(3) 0.38862(17) 0.0448(11) Uani 1 1 d
O5 O 0.5709(4) 0.3856(3) 0.69866(19) 0.0441(11) Uani 1 1 d
O6 O 0.3712(5) 0.4347(3) 0.74407(18) 0.0460(12) Uani 1 1 d
O7 O 0.1050(4) 0.6838(3) 0.74016(18) 0.0499(12) Uani 1 1 d
O8 O 0.2195(5) 0.7722(3) 0.68065(17) 0.0464(12) Uani 1 1 d
N1 N 1.1872(5) 0.6609(3) 0.53362(19) 0.0304(11) Uani 1 1 d
N2 N 0.8312(5) 0.5527(3) 0.40569(19) 0.0323(11) Uani 1 1 d
N3 N 1.1344(5) 0.6048(3) 0.4355(2) 0.0324(12) Uani 1 1 d
N4 N 1.1254(5) 0.6181(4) 0.3962(3) 0.0421(15) Uani 1 1 d
N5 N 1.1374(7) 0.6367(4) 0.3476(3) 0.0673(19) Uani 1 1 d
N6 N 0.6207(5) 0.5631(3) 0.4920(2) 0.0378(13) Uani 1 1 d
N7 N 0.5389(6) 0.6071(4) 0.4640(2) 0.0409(13) Uani 1 1 d
N8 N 0.4525(6) 0.6403(4) 0.4408(3) 0.0624(18) Uani 1 1 d
N9 N 0.9902(5) 0.6714(3) 0.61023(19) 0.0319(11) Uani 1 1 d
N10 N 0.9015(5) 0.6863(3) 0.6463(2) 0.0337(12) Uani 1 1 d
N11 N 0.8413(6) 0.7044(4) 0.6832(2) 0.0513(15) Uani 1 1 d
N12 N 0.6722(5) 0.5461(3) 0.61957(17) 0.0261(10) Uani 1 1 d
N13 N 0.6924(4) 0.6151(3) 0.58881(17) 0.0239(10) Uani 1 1 d
N14 N 0.6011(5) 0.6796(3) 0.59488(18) 0.0272(11) Uani 1 1 d
N15 N 0.3377(5) 0.7676(3) 0.6482(2) 0.0391(13) Uani 1 1 d
N16 N 0.2066(5) 0.6922(3) 0.71030(19) 0.0353(12) Uani 1 1 d
N17 N 0.2921(5) 0.5087(3) 0.7448(2) 0.0409(13) Uani 1 1 d
N18 N 0.4906(5) 0.4454(3) 0.7057(2) 0.0356(12) Uani 1 1 d
C1 C 1.0406(5) 0.6357(3) 0.5208(2) 0.0260(12) Uani 1 1 d
C2 C 1.0105(6) 0.6089(3) 0.4694(2) 0.0270(12) Uani 1 1 d
C3 C 0.8682(5) 0.5866(3) 0.4581(2) 0.0229(12) Uani 1 1 d
C4 C 0.7630(6) 0.5909(3) 0.4973(2) 0.0241(12) Uani 1 1 d
C5 C 0.8006(5) 0.6159(3) 0.5487(2) 0.0242(12) Uani 1 1 d
C6 C 0.9397(6) 0.6402(3) 0.5617(2) 0.0272(13) Uani 1 1 d
C7 C 0.5588(5) 0.5693(3) 0.6478(2) 0.0223(11) Uani 1 1 d
C8 C 0.4797(6) 0.5237(4) 0.6878(2) 0.0299(13) Uani 1 1 d
C9 C 0.3562(6) 0.5601(4) 0.7114(2) 0.0316(14) Uani 1 1 d
C10 C 0.3169(5) 0.6448(4) 0.6958(2) 0.0306(13) Uani 1 1 d
C11 C 0.3933(6) 0.6916(4) 0.6574(2) 0.0311(13) Uani 1 1 d
C12 C 0.5159(5) 0.6512(3) 0.6330(2) 0.0235(12) Uani 1 1 d

loop_
_atom_site_aniso_label
_atom_site_aniso_U_11
_atom_site_aniso_U_22
_atom_site_aniso_U_33
_atom_site_aniso_U_23
_atom_site_aniso_U_13
_atom_site_aniso_U_12
O1 0.023(2) 0.040(2) 0.061(3) 0.002(2) -0.003(2) -0.0010(19)
O2 0.032(2) 0.033(2) 0.060(3) 0.007(2) -0.001(2) -0.0092(19)
O3 0.048(3) 0.045(3) 0.042(3) -0.011(2) 0.016(2) 0.002(2)
O4 0.036(3) 0.061(3) 0.038(3) -0.006(2) -0.005(2) -0.005(2)
O5 0.040(3) 0.030(2) 0.062(3) 0.005(2) 0.012(2) 0.002(2)
O6 0.043(3) 0.045(2) 0.049(3) 0.011(2) 0.018(2) -0.011(2)
O7 0.030(2) 0.073(3) 0.047(3) 0.001(3) 0.006(2) 0.003(2)
O8 0.041(3) 0.052(3) 0.046(3) -0.001(2) 0.000(2) 0.013(2)
N1 0.022(2) 0.031(3) 0.038(3) -0.001(2) -0.002(2) -0.003(2)
N2 0.028(3) 0.037(3) 0.032(3) 0.002(2) 0.002(2) -0.003(2)
N3 0.013(2) 0.030(3) 0.054(4) 0.006(3) 0.007(3) 0.001(2)
N4 0.014(3) 0.038(3) 0.074(5) -0.026(4) 0.006(3) 0.001(2)
N5 0.062(4) 0.074(5) 0.065(5) -0.007(4) 0.015(4) -0.003(4)
N6 0.025(3) 0.042(3) 0.046(3) 0.001(3) -0.005(2) -0.003(2)
N7 0.028(3) 0.050(3) 0.045(3) -0.002(3) 0.000(3) -0.016(3)
N8 0.034(3) 0.078(5) 0.075(5) 0.016(4) -0.013(3) -0.003(3)
N9 0.024(3) 0.036(3) 0.036(3) -0.011(2) 0.000(2) -0.004(2)
N10 0.028(3) 0.041(3) 0.032(3) -0.002(2) -0.005(2) -0.005(2)
N11 0.039(3) 0.078(4) 0.038(3) -0.009(3) 0.000(3) -0.006(3)
N12 0.024(2) 0.028(2) 0.025(2) -0.001(2) 0.001(2) -0.003(2)
N13 0.019(2) 0.026(2) 0.027(2) -0.002(2) 0.0028(19) 0.0016(19)
N14 0.023(2) 0.027(2) 0.031(3) -0.003(2) -0.003(2) 0.006(2)
N15 0.026(3) 0.051(3) 0.040(3) -0.008(3) 0.013(2) 0.012(2)
N16 0.018(2) 0.058(3) 0.030(3) -0.006(3) 0.000(2) 0.001(2)
N17 0.039(3) 0.040(3) 0.044(3) 0.000(3) 0.008(3) 0.000(3)
N18 0.034(3) 0.035(3) 0.038(3) 0.001(2) 0.007(2) -0.010(2)
C1 0.014(3) 0.029(3) 0.034(3) -0.002(3) -0.002(2) -0.002(2)
C2 0.023(3) 0.020(3) 0.038(3) 0.004(3) 0.003(2) 0.003(2)
C3 0.022(3) 0.021(3) 0.025(3) 0.001(2) 0.001(2) 0.000(2)
C4 0.026(3) 0.017(2) 0.030(3) 0.003(2) 0.000(2) -0.003(2)
C5 0.021(3) 0.021(3) 0.031(3) -0.003(2) 0.005(2) 0.000(2)
C6 0.025(3) 0.018(3) 0.039(3) 0.000(2) 0.000(3) -0.001(2)
C7 0.014(3) 0.030(3) 0.023(3) -0.001(2) 0.001(2) -0.005(2)
C8 0.026(3) 0.029(3) 0.035(3) -0.002(3) -0.005(3) -0.006(2)
C9 0.024(3) 0.043(3) 0.027(3) 0.001(3) 0.004(2) -0.008(3)
C10 0.012(3) 0.046(3) 0.034(3) -0.009(3) -0.005(2) 0.001(2)
C11 0.024(3) 0.040(3) 0.029(3) -0.005(3) 0.000(3) -0.001(3)
C12 0.013(3) 0.034(3) 0.024(3) 0.000(2) -0.001(2) -0.004(2)

loop_
_atom_type_symbol
_atom_type_description
_atom_type_scat_dispersion_real
_atom_type_scat_dispersion_imag
_atom_type_scat_source
C C 0.0033 0.0016 'International Tables Vol C Tables 4.2.6.8 and 6.1.1.4'
N N 0.0061 0.0033 'International Tables Vol C Tables 4.2.6.8 and 6.1.1.4'
O O 0.0106 0.0060 'International Tables Vol C Tables 4.2.6.8 and 6.1.1.4'

loop_
_geom_angle_atom_site_label_1
_geom_angle_atom_site_label_2
_geom_angle_atom_site_label_3
_geom_angle
N17 O6 N18 108.5(4)
N15 O8 N16 108.7(4)
O1 N1 C1 117.8(5)
O2 N1 O1 124.2(5)
O2 N1 C1 118.1(5)
O3 N2 C3 118.3(5)
O4 N2 O3 123.6(5)
O4 N2 C3 118.0(5)
N4 N3 C2 119.9(6)
N3 N4 N5 170.0(7)
N7 N6 C4 117.5(5)
N8 N7 N6 171.6(6)
N10 N9 C6 118.2(5)
N11 N10 N9 168.4(6)
C7 N12 N13 101.3(4)
N12 N13 C5 120.7(4)
N14 N13 N12 117.2(4)
N14 N13 C5 121.9(4)
C12 N14 N13 102.3(4)
C11 N15 O8 105.2(5)
O7 N16 O8 118.0(5)
O7 N16 C10 135.8(6)
C10 N16 O8 106.2(4)
C9 N17 O6 105.3(5)
O5 N18 O6 118.2(4)
O5 N18 C8 136.1(5)
C8 N18 O6 105.7(5)
C2 C1 N1 118.5(5)
C2 C1 C6 124.1(5)
C6 C1 N1 117.4(5)
C1 C2 N3 113.5(5)
C1 C2 C3 117.1(5)
C3 C2 N3 129.3(5)
C2 C3 N2 119.8(5)
C4 C3 N2 118.9(5)
C4 C3 C2 121.1(5)
C3 C4 N6 126.1(5)
C3 C4 C5 119.1(5)
C5 C4 N6 114.4(5)
C4 C5 N13 118.0(5)
C4 C5 C6 121.8(5)
C6 C5 N13 120.1(5)
N9 C6 C1 115.4(5)
N9 C6 C5 128.0(5)
C1 C6 C5 116.6(5)
N12 C7 C8 130.3(5)
N12 C7 C12 110.1(5)
C12 C7 C8 119.6(5)
N18 C8 C7 131.7(5)
N18 C8 C9 107.2(5)
C9 C8 C7 120.7(5)
N17 C9 C8 113.1(5)
N17 C9 C10 128.9(5)
C8 C9 C10 117.9(5)
N16 C10 C9 130.3(6)
N16 C10 C11 106.9(5)
C11 C10 C9 122.8(5)
N15 C11 C10 113.0(5)
N15 C11 C12 129.5(5)
C10 C11 C12 117.5(5)
N14 C12 C7 109.1(5)
N14 C12 C11 129.5(5)
C7 C12 C11 121.4(5)

loop_
_geom_bond_atom_site_label_1
_geom_bond_atom_site_label_2
_geom_bond_distance
O1 N1 1.222(6)
O2 N1 1.219(6)
O3 N2 1.229(6)
O4 N2 1.216(6)
O5 N18 1.220(6)
O6 N17 1.381(6)
O6 N18 1.487(6)
O7 N16 1.220(6)
O8 N15 1.378(6)
O8 N16 1.468(7)
N1 C1 1.468(7)
N2 C3 1.463(7)
N3 N4 1.012(7)
N3 C2 1.442(7)
N4 N5 1.261(9)
N6 N7 1.251(7)
N6 C4 1.412(7)
N7 N8 1.126(8)
N9 N10 1.253(7)
N9 C6 1.397(7)
N10 N11 1.121(7)
N12 N13 1.347(6)
N12 C7 1.329(6)
N13 N14 1.337(6)
N13 C5 1.430(6)
N14 C12 1.326(7)
N15 C11 1.325(8)
N16 C10 1.328(7)
N17 C9 1.311(7)
N18 C8 1.316(7)
C1 C2 1.387(7)
C1 C6 1.399(7)
C2 C3 1.410(7)
C3 C4 1.395(7)
C4 C5 1.397(7)
C5 C6 1.399(7)
C7 C8 1.441(7)
C7 C12 1.401(7)
C8 C9 1.422(8)
C9 C10 1.438(8)
C10 C11 1.410(8)
C11 C12 1.450(7)

loop_
_geom_torsion_atom_site_label_1
_geom_torsion_atom_site_label_2
_geom_torsion_atom_site_label_3
_geom_torsion_atom_site_label_4
_geom_torsion
O1 N1 C1 C2 -90.0(7)
O1 N1 C1 C6 89.8(6)
O2 N1 C1 C2 90.2(6)
O2 N1 C1 C6 -90.0(7)
O3 N2 C3 C2 31.2(7)
O3 N2 C3 C4 -144.5(5)
O4 N2 C3 C2 -149.8(5)
O4 N2 C3 C4 34.5(7)
O5 N18 C8 C7 4.8(12)
O5 N18 C8 C9 178.2(7)
O6 N17 C9 C8 -0.8(7)
O6 N17 C9 C10 178.2(6)
O6 N18 C8 C7 -175.9(5)
O6 N18 C8 C9 -2.5(6)
O7 N16 C10 C9 0.6(11)
O7 N16 C10 C11 177.5(6)
O8 N15 C11 C10 -0.7(6)
O8 N15 C11 C12 177.7(5)
O8 N16 C10 C9 -178.7(5)
O8 N16 C10 C11 -1.8(6)
N1 C1 C2 N3 3.5(7)
N1 C1 C2 C3 -178.9(5)
N1 C1 C6 N9 2.1(7)
N1 C1 C6 C5 -179.9(5)
N2 C3 C4 N6 1.8(8)
N2 C3 C4 C5 174.2(5)
N3 C2 C3 N2 1.0(9)
N3 C2 C3 C4 176.6(5)
N4 N3 C2 C1 -146.4(7)
N4 N3 C2 C3 36.4(10)
N6 C4 C5 N13 -3.3(7)
N6 C4 C5 C6 176.0(5)
N7 N6 C4 C3 -73.3(7)
N7 N6 C4 C5 114.0(6)
N10 N9 C6 C1 171.7(5)
N10 N9 C6 C5 -6.0(9)
N12 N13 N14 C12 0.9(6)
N12 N13 C5 C4 92.1(6)
N12 N13 C5 C6 -87.1(6)
N12 C7 C8 N18 -4.5(10)
N12 C7 C8 C9 -177.1(5)
N12 C7 C12 N14 0.9(6)
N12 C7 C12 C11 179.3(5)
N13 N12 C7 C8 178.7(5)
N13 N12 C7 C12 -0.3(5)
N13 N14 C12 C7 -1.0(5)
N13 N14 C12 C11 -179.3(5)
N13 C5 C6 N9 -5.0(8)
N13 C5 C6 C1 177.3(5)
N14 N13 C5 C4 -83.0(6)
N14 N13 C5 C6 97.7(6)
N15 O8 N16 O7 -178.0(5)
N15 O8 N16 C10 1.5(6)
N15 C11 C12 N14 -1.4(10)
N15 C11 C12 C7 -179.5(6)
N16 O8 N15 C11 -0.5(6)
N16 C10 C11 N15 1.6(7)
N16 C10 C11 C12 -176.9(5)
N17 O6 N18 O5 -178.4(5)
N17 O6 N18 C8 2.1(6)
N17 C9 C10 N16 -0.8(10)
N17 C9 C10 C11 -177.3(6)
N18 O6 N17 C9 -0.8(6)
N18 C8 C9 N17 2.2(7)
N18 C8 C9 C10 -176.9(5)
C1 C2 C3 N2 -176.1(5)
C1 C2 C3 C4 -0.5(8)
C2 N3 N4 N5 161(4)
C2 C1 C6 N9 -178.1(5)
C2 C1 C6 C5 -0.1(8)
C2 C3 C4 N6 -173.8(5)
C2 C3 C4 C5 -1.5(8)
C3 C4 C5 N13 -176.5(5)
C3 C4 C5 C6 2.7(8)
C4 C5 C6 N9 175.7(5)
C4 C5 C6 C1 -2.0(8)
C5 N13 N14 C12 176.3(5)
C6 N9 N10 N11 -176(3)
C6 C1 C2 N3 -176.3(5)
C6 C1 C2 C3 1.3(8)
C7 N12 N13 N14 -0.4(6)
C7 N12 N13 C5 -175.8(4)
C7 C8 C9 N17 176.5(5)
C7 C8 C9 C10 -2.6(8)
C8 C7 C12 N14 -178.2(5)
C8 C7 C12 C11 0.2(8)
C8 C9 C10 N16 178.1(6)
C8 C9 C10 C11 1.6(8)
C9 C10 C11 N15 178.9(5)
C9 C10 C11 C12 0.3(8)
C10 C11 C12 N14 176.9(5)
C10 C11 C12 C7 -1.2(8)
C12 C7 C8 N18 174.4(6)
C12 C7 C8 C9 1.8(8)
